data_9001353
loop_
_publ_author_name
'Brigatti, M. F.'
'Galli, E.'
'Poppi, L.'

_publ_section_title
;
 Effect of Ti substitution in biotite-M crystal chemistry
 Sample 17 from a quartz diorite, Capo Vaticano, Italy
;
_journal_name_full 'American Mineralogist'
_journal_page_first 1174
_journal_page_last 1183
_journal_volume 76
_journal_year 1991
_chemical_formula_sum
;Al1.428 Ca0.001 Cr0.006 Fe1.296 K0.914 Mg1.245 Mn0.009 Na0.022 O12 Si2.764
 Ti0.198
;
_chemical_name_mineral Biotite
_space_group_IT_number 12
_symmetry_space_group_name_Hall '-C 2y'
_symmetry_space_group_name_H-M 'C 1 2/m 1'
_cell_angle_alpha 90
_cell_angle_beta 100.14
_cell_angle_gamma 90
_cell_length_a 5.323
_cell_length_b 9.215
_cell_length_c 10.210
_cell_formula_units_Z 2
_cell_volume 492.993
_database_code_amcsd 0001387
_exptl_crystal_density_diffrn 3.081
_cod_original_formula_sum 'Si2.764 Al1.428 K.914 Ca.001 Na.022 Mg1.245 Cr.006 Fe1.296 Mn.009 Ti.198 O12'
_cod_database_code 9001353

loop_
_space_group_symop_operation_xyz
x,y,z
1/2+x,1/2+y,z
x,-y,z
1/2+x,1/2-y,z
-x,y,-z
1/2-x,1/2+y,-z
-x,-y,-z
1/2-x,1/2-y,-z

loop_
_atom_site_aniso_label
_atom_site_aniso_U_11
_atom_site_aniso_U_22
_atom_site_aniso_U_33
_atom_site_aniso_U_12
_atom_site_aniso_U_13
_atom_site_aniso_U_23
Si 0.00779 0.01420 0.01791 -0.00049 0.00534 0.00047
Al 0.00779 0.01420 0.01791 -0.00049 0.00534 0.00047
K 0.02949 0.04087 0.05424 0.00000 0.01334 0.00000
Ca 0.02949 0.04087 0.05424 0.00000 0.01334 0.00000
Na 0.02949 0.04087 0.05424 0.00000 0.01334 0.00000
Mg1 0.01015 0.00989 0.01689 0.00000 0.00267 0.00000
Al1 0.01015 0.00989 0.01689 0.00000 0.00267 0.00000
Cr1 0.01015 0.00989 0.01689 0.00000 0.00267 0.00000
Fe1 0.01015 0.00989 0.01689 0.00000 0.00267 0.00000
Mn1 0.01015 0.00989 0.01689 0.00000 0.00267 0.00000
Ti1 0.01015 0.00989 0.01689 0.00000 0.00267 0.00000
Mg2 0.01043 0.00946 0.01586 0.00000 0.00534 0.00000
Al2 0.01043 0.00946 0.01586 0.00000 0.00534 0.00000
Cr2 0.01043 0.00946 0.01586 0.00000 0.00534 0.00000
Fe2 0.01043 0.00946 0.01586 0.00000 0.00534 0.00000
Mn2 0.01043 0.00946 0.01586 0.00000 0.00534 0.00000
Ti2 0.01043 0.00946 0.01586 0.00000 0.00534 0.00000
O1 0.02615 0.02108 0.05015 0.00000 0.00934 0.00000
O2 0.01836 0.02753 0.04759 -0.00196 0.00960 0.00047
O3 0.00918 0.01420 0.01177 -0.00342 0.00374 0.00375
O4 0.02253 0.01936 0.00205 0.00000 0.00000 0.00000

loop_
_atom_site_label
_atom_site_fract_x
_atom_site_fract_y
_atom_site_fract_z
_atom_site_occupancy
Si 0.07590 0.16640 0.22680 0.69100
Al 0.07590 0.16640 0.22680 0.30900
K 0.00000 0.50000 0.00000 0.91400
Ca 0.00000 0.50000 0.00000 0.00100
Na 0.00000 0.50000 0.00000 0.02200
Mg1 0.00000 0.00000 0.50000 0.41500
Al1 0.00000 0.00000 0.50000 0.06400
Cr1 0.00000 0.00000 0.50000 0.00200
Fe1 0.00000 0.00000 0.50000 0.43200
Mn1 0.00000 0.00000 0.50000 0.00300
Ti1 0.00000 0.00000 0.50000 0.06600
Mg2 0.00000 0.33270 0.50000 0.41500
Al2 0.00000 0.33270 0.50000 0.06400
Cr2 0.00000 0.33270 0.50000 0.00200
Fe2 0.00000 0.33270 0.50000 0.43200
Mn2 0.00000 0.33270 0.50000 0.00300
Ti2 0.00000 0.33270 0.50000 0.06600
O1 0.01450 0.00000 0.17120 1.00000
O2 0.32490 0.22980 0.16970 1.00000
O3 0.13020 0.16710 0.39040 1.00000
O4 0.12930 0.50000 0.39540 1.00000

loop_
_cod_related_entry_id
_cod_related_entry_database
_cod_related_entry_code
1 AMCSD 0001387
